data_2204702
loop_
_publ_author_name
'Mazur, Liliana'
'Koziol, Anna E.'
'Modzelewska-Banachiewicz, Bozena'

_publ_section_title
;
 4-(4-Methylphenyl)-3-(4-pyridyl)-4<i>H</i>-1,2,4-triazole
;
_journal_issue 12
_journal_name_full 'Acta Crystallographica Section E'
_journal_page_first o2244
_journal_page_last o2246
_journal_paper_doi 10.1107/S160053680402776X
_journal_volume 60
_journal_year 2004
_chemical_formula_iupac 'C14 H12 N4'
_chemical_formula_moiety 'C14 H12 N4'
_chemical_formula_sum 'C14 H12 N4'
_chemical_formula_weight 236.28
_chemical_melting_point 447
_chemical_name_common
;
4-(4-methylphenyl)-3-(4-pyridyl)-4H-1,2,4-triazole
;
_chemical_name_systematic
;
4-(4-methylphenyl)-3-(4-pyridyl)-4H-1,2,4-triazole
;
_space_group_IT_number 14
_symmetry_cell_setting monoclinic
_symmetry_space_group_name_Hall '-P 2ybc'
_symmetry_space_group_name_H-M 'P 1 21/c 1'
_atom_sites_solution_hydrogens geom
_atom_sites_solution_primary direct
_atom_sites_solution_secondary difmap
_audit_creation_method SHELXL-97
_cell_angle_alpha 90.00
_cell_angle_beta 96.99(3)
_cell_angle_gamma 90.00
_cell_formula_units_Z 4
_cell_length_a 7.741(2)
_cell_length_b 7.0530(10)
_cell_length_c 21.945(4)
_cell_measurement_reflns_used 56
_cell_measurement_temperature 293(2)
_cell_measurement_theta_max 18
_cell_measurement_theta_min 6
_cell_volume 1189.2(4)
_computing_cell_refinement 'KM-4 Software'
_computing_data_collection 'KM-4 Software (Kuma, 1998)'
_computing_data_reduction 'KM-4 Software'
_computing_molecular_graphics 'SHELXTL/PC (Sheldrick, 1990)'
_computing_publication_material 'SHELXL97 and enCIFer (Allen et al., 2004)'
_computing_structure_refinement 'SHELXL97 (Sheldrick, 1997)'
_computing_structure_solution 'SHELXS97 (Sheldrick, 1997)'
_diffrn_ambient_temperature 293(2)
_diffrn_measured_fraction_theta_full 0.958
_diffrn_measured_fraction_theta_max 0.958
_diffrn_measurement_device_type 'Kuma KM4 four-circle diffractometer'
_diffrn_measurement_method '\w--2\q scan'
_diffrn_radiation_monochromator graphite
_diffrn_radiation_source 'fine-focus sealed tube'
_diffrn_radiation_type CuK\a
_diffrn_radiation_wavelength 1.54178
_diffrn_reflns_av_R_equivalents 0.0143
_diffrn_reflns_av_sigmaI/netI 0.0781
_diffrn_reflns_limit_h_max 9
_diffrn_reflns_limit_h_min -9
_diffrn_reflns_limit_k_max 8
_diffrn_reflns_limit_k_min 0
_diffrn_reflns_limit_l_max 28
_diffrn_reflns_limit_l_min 0
_diffrn_reflns_number 2531
_diffrn_reflns_theta_full 80.25
_diffrn_reflns_theta_max 80.25
_diffrn_reflns_theta_min 4.06
_diffrn_standards_decay_% 0.70
_diffrn_standards_interval_count 100
_diffrn_standards_number 3
_exptl_absorpt_coefficient_mu 0.659
_exptl_absorpt_correction_type none
_exptl_crystal_colour orange
_exptl_crystal_density_diffrn 1.320
_exptl_crystal_density_method 'not measured'
_exptl_crystal_description needle
_exptl_crystal_F_000 496
_exptl_crystal_size_max 0.51
_exptl_crystal_size_mid 0.10
_exptl_crystal_size_min 0.07
_refine_diff_density_max 0.23
_refine_diff_density_min -0.24
_refine_ls_extinction_coef 0.0039(8)
_refine_ls_extinction_expression Fc^*^=kFc[1+0.001xFc^2^\l^3^/sin(2\q)]^-1/4^
_refine_ls_extinction_method SHELXL97
_refine_ls_goodness_of_fit_ref 0.991
_refine_ls_hydrogen_treatment constr
_refine_ls_matrix_type full
_refine_ls_number_parameters 165
_refine_ls_number_reflns 2485
_refine_ls_number_restraints 0
_refine_ls_restrained_S_all 0.991
_refine_ls_R_factor_all 0.1617
_refine_ls_R_factor_gt 0.0561
_refine_ls_shift/su_max 0.000
_refine_ls_shift/su_mean 0.000
_refine_ls_structure_factor_coef Fsqd
_refine_ls_weighting_details 'calc w = 1/[\s^2^(Fo^2^)+(0.096P)^2^] where P = (Fo^2^+2Fc^2^)/3'
_refine_ls_weighting_scheme calc
_refine_ls_wR_factor_gt 0.1274
_refine_ls_wR_factor_ref 0.1698
_reflns_number_gt 1105
_reflns_number_total 2485
_reflns_threshold_expression I>2\s(I)
_cod_data_source_file hg6101.cif
_cod_data_source_block I
_cod_original_sg_symbol_H-M 'P 21/c'
_cod_database_code 2204702
_cod_database_fobs_code 2204702

loop_
_symmetry_equiv_pos_as_xyz
'x, y, z'
'-x, y+1/2, -z+1/2'
'-x, -y, -z'
'x, -y-1/2, z-1/2'

loop_
_atom_site_label
_atom_site_fract_x
_atom_site_fract_y
_atom_site_fract_z
_atom_site_U_iso_or_equiv
_atom_site_adp_type
_atom_site_calc_flag
_atom_site_refinement_flags
_atom_site_occupancy
_atom_site_type_symbol
N1 0.8224(3) 0.6540(4) 0.75655(11) 0.0614(7) Uani d . 1 N
N2 0.6529(3) 0.7074(4) 0.73741(11) 0.0561(6) Uani d . 1 N
C3 0.5902(3) 0.5918(4) 0.69410(13) 0.0481(7) Uani d . 1 C
N4 0.7126(3) 0.4604(3) 0.68341(10) 0.0463(5) Uani d . 1 N
C5 0.8546(4) 0.5079(5) 0.72340(14) 0.0557(7) Uani d . 1 C
H5 0.9606 0.4444 0.7266 0.067 Uiso calc R 1 H
N1p 0.0671(3) 0.6464(4) 0.60818(12) 0.0631(7) Uani d . 1 N
C2p 0.1500(4) 0.4809(5) 0.60976(15) 0.0609(8) Uani d . 1 C
H2p 0.0901 0.3771 0.5917 0.073 Uiso calc R 1 H
C3p 0.3183(4) 0.4530(4) 0.63631(13) 0.0537(7) Uani d . 1 C
H3p 0.3688 0.3333 0.6366 0.064 Uiso calc R 1 H
C4p 0.4107(3) 0.6050(4) 0.66251(12) 0.0465(7) Uani d . 1 C
C5p 0.3272(4) 0.7784(4) 0.66162(14) 0.0555(7) Uani d . 1 C
H5p 0.3848 0.8848 0.6789 0.067 Uiso calc R 1 H
C6p 0.1568(4) 0.7913(5) 0.63460(14) 0.0631(8) Uani d . 1 C
H6p 0.1016 0.9083 0.6349 0.076 Uiso calc R 1 H
C1f 0.7117(3) 0.3182(4) 0.63634(12) 0.0467(6) Uani d . 1 C
C2f 0.7022(4) 0.3715(4) 0.57596(13) 0.0536(7) Uani d . 1 C
H2f 0.6882 0.4987 0.5652 0.064 Uiso calc R 1 H
C3f 0.7132(4) 0.2376(4) 0.53143(14) 0.0589(8) Uani d . 1 C
H3f 0.7064 0.2752 0.4906 0.071 Uiso calc R 1 H
C4f 0.7345(4) 0.0466(4) 0.54605(14) 0.0531(7) Uani d . 1 C
C5f 0.7401(4) -0.0030(4) 0.60691(15) 0.0565(8) Uani d . 1 C
H5f 0.7519 -0.1303 0.6178 0.068 Uiso calc R 1 H
C6f 0.7286(4) 0.1298(4) 0.65225(14) 0.0547(7) Uani d . 1 C
H6f 0.7323 0.0927 0.6931 0.066 Uiso calc R 1 H
C7f 0.7554(5) -0.0992(5) 0.49775(16) 0.0744(10) Uani d . 1 C
H7f1 0.7558 -0.0378 0.4587 0.089 Uiso calc R 1 H
H7f2 0.6606 -0.1876 0.4956 0.089 Uiso calc R 1 H
H7f3 0.8633 -0.1655 0.5081 0.089 Uiso calc R 1 H

loop_
_atom_site_aniso_label
_atom_site_aniso_U_11
_atom_site_aniso_U_22
_atom_site_aniso_U_33
_atom_site_aniso_U_12
_atom_site_aniso_U_13
_atom_site_aniso_U_23
N1 0.0561(15) 0.0670(17) 0.0594(15) -0.0016(13) -0.0001(11) -0.0080(13)
N2 0.0607(14) 0.0524(14) 0.0544(14) 0.0023(12) 0.0034(11) -0.0062(12)
C3 0.0496(15) 0.0458(15) 0.0499(14) 0.0017(11) 0.0107(12) -0.0019(12)
N4 0.0414(11) 0.0472(12) 0.0503(12) 0.0003(10) 0.0052(9) -0.0001(11)
C5 0.0478(15) 0.0628(19) 0.0557(16) -0.0015(14) 0.0028(12) 0.0000(15)
N1p 0.0514(14) 0.0698(17) 0.0680(17) 0.0075(14) 0.0063(12) -0.0027(14)
C2p 0.0489(15) 0.063(2) 0.0704(19) 0.0005(14) 0.0057(14) -0.0082(16)
C3p 0.0499(15) 0.0489(16) 0.0625(17) 0.0024(13) 0.0081(13) -0.0024(14)
C4p 0.0469(15) 0.0491(16) 0.0446(14) 0.0046(11) 0.0101(11) 0.0016(12)
C5p 0.0590(17) 0.0473(17) 0.0600(18) 0.0092(14) 0.0066(13) -0.0052(14)
C6p 0.0579(18) 0.0577(19) 0.075(2) 0.0156(15) 0.0121(15) -0.0005(17)
C1f 0.0397(14) 0.0461(17) 0.0547(16) 0.0037(11) 0.0075(11) -0.0008(13)
C2f 0.0645(17) 0.0403(15) 0.0566(17) 0.0007(13) 0.0096(13) 0.0059(13)
C3f 0.0692(19) 0.0591(19) 0.0490(17) -0.0013(15) 0.0094(13) 0.0032(14)
C4f 0.0465(14) 0.0517(17) 0.0614(17) 0.0008(13) 0.0080(12) -0.0053(14)
C5f 0.0582(17) 0.0434(17) 0.0679(19) 0.0047(13) 0.0076(14) 0.0023(14)
C6f 0.0550(17) 0.0518(18) 0.0577(16) 0.0047(13) 0.0086(13) 0.0070(15)
C7f 0.082(2) 0.070(2) 0.073(2) 0.0021(18) 0.0113(18) -0.0166(18)

loop_
_atom_type_symbol
_atom_type_description
_atom_type_scat_dispersion_real
_atom_type_scat_dispersion_imag
_atom_type_scat_source
C C 0.0181 0.0091 'International Tables Vol C Tables 4.2.6.8 and 6.1.1.4'
H H 0.0000 0.0000 'International Tables Vol C Tables 4.2.6.8 and 6.1.1.4'
N N 0.0311 0.0180 'International Tables Vol C Tables 4.2.6.8 and 6.1.1.4'

loop_
_geom_angle_atom_site_label_1
_geom_angle_atom_site_label_2
_geom_angle_atom_site_label_3
_geom_angle
_geom_angle_publ_flag
C5 N1 N2 106.6(2) no
C3 N2 N1 107.9(2) no
N2 C3 N4 110.2(2) no
N2 C3 C4p 123.3(2) no
N4 C3 C4p 126.5(2) no
C5 N4 C3 104.1(2) no
C5 N4 C1f 124.6(2) no
C3 N4 C1f 130.8(2) no
N1 C5 N4 111.1(3) no
N1 C5 H5 124.4 no
N4 C5 H5 124.4 no
C6p N1p C2p 116.0(3) no
N1p C2p C3p 124.5(3) no
N1p C2p H2p 117.8 no
C3p C2p H2p 117.8 no
C2p C3p C4p 118.9(3) no
C2p C3p H3p 120.6 no
C4p C3p H3p 120.6 no
C3p C4p C5p 117.7(3) no
C3p C4p C3 123.9(3) no
C5p C4p C3 118.3(3) no
C6p C5p C4p 119.0(3) no
C6p C5p H5p 120.5 no
C4p C5p H5p 120.5 no
N1p C6p C5p 123.9(3) no
N1p C6p H6p 118.0 no
C5p C6p H6p 118.0 no
C2f C1f C6f 120.2(3) no
C2f C1f N4 119.8(3) no
C6f C1f N4 119.9(2) no
C3f C2f C1f 120.0(3) no
C3f C2f H2f 120.0 no
C1f C2f H2f 120.0 no
C2f C3f C4f 121.3(3) no
C2f C3f H3f 119.3 no
C4f C3f H3f 119.3 no
C5f C4f C3f 117.4(3) no
C5f C4f C7f 121.2(3) no
C3f C4f C7f 121.4(3) no
C4f C5f C6f 122.1(3) no
C4f C5f H5f 119.0 no
C6f C5f H5f 119.0 no
C1f C6f C5f 119.1(3) no
C1f C6f H6f 120.5 no
C5f C6f H6f 120.5 no
C4f C7f H7f1 109.5 no
C4f C7f H7f2 109.5 no
H7f1 CfF H7f2 109.5 no
C4f C7f H7f3 109.5 no
H7f1 C7f H7f3 109.5 no
H7f2 C7f H7f3 109.5 no

loop_
_geom_bond_atom_site_label_1
_geom_bond_atom_site_label_2
_geom_bond_distance
_geom_bond_publ_flag
N1 C5 1.302(4) yes
N1 N2 1.381(3) yes
N2 C3 1.301(3) yes
C3 N4 1.366(3) yes
C3 C4p 1.479(4) yes
N4 C5 1.362(3) yes
N4 C1f 1.439(3) yes
C5 H5 0.9300 no
N1p C6p 1.328(4) yes
N1p C2p 1.331(4) yes
C2p C3p 1.375(4) no
C2p H2p 0.9300 no
C3p C4p 1.375(4) no
C3p H3p 0.9300 no
C4p C5p 1.382(4) no
C5p C6p 1.382(4) no
C5p H5p 0.9300 no
C6p H6p 0.9300 no
C1f C2f 1.371(4) no
C1f C6f 1.376(4) no
C2f C3f 1.369(4) no
C2f H2f 0.9300 no
C3f C4f 1.390(4) no
C3f H3f 0.9300 no
C4f C5f 1.376(4) no
C4f C7f 1.500(4) yes
C5f C6f 1.377(4) no
C5f H5f 0.9300 no
C6f H6f 0.9300 no
C7f H7f1 0.9600 no
C7f H7f2 0.9600 no
C7f H7f3 0.9600 no

loop_
_geom_hbond_atom_site_label_D
_geom_hbond_atom_site_label_H
_geom_hbond_atom_site_label_A
_geom_hbond_site_symmetry_A
_geom_hbond_distance_DH
_geom_hbond_distance_HA
_geom_hbond_distance_DA
_geom_hbond_angle_DHA
_geom_hbond_publ_flag
C5 H5 N1 2_746 0.93 2.65 3.522(4) 157 yes
C5f H5f N1p 1_645 0.93 2.93 3.536(4) 124 yes
C7f H7f3 N1p 1_645 0.96 2.87 3.673(5) 142 yes
C5p H5p N1 2_656 0.93 2.96 3.477(4) 117 yes
C5p H5p N2 2_656 0.93 2.96 3.743(4) 143 yes
C6p H6p N1 2_656 0.93 2.95 3.490(4) 119 yes
C6f H6f N2 1_545 0.93 2.98 3.603(4) 126 yes
C3f H3f \p 3_666 0.93 2.94 3.850(4) 168 yes
C5f H5f \p 1_545 0.93 3.02 3.820(4) 145 yes

loop_
_geom_torsion_atom_site_label_1
_geom_torsion_atom_site_label_2
_geom_torsion_atom_site_label_3
_geom_torsion_atom_site_label_4
_geom_torsion
_geom_torsion_publ_flag
C5 N1 N2 C3 0.3(3) no
N1 N2 C3 N4 0.2(3) no
N1 N2 C3 C4p 179.8(3) no
N2 C3 N4 C5 -0.7(3) no
C4p C3 N4 C5 179.8(3) no
N2 C3 N4 C1f -172.5(3) no
C4p C3 N4 C1f 8.0(5) no
N2 N1 C5 N4 -0.7(3) no
C3 N4 C5 N1 0.9(3) no
C1f N4 C5 N1 173.3(2) no
C6p N1p C2p C3p -0.1(5) no
N1p C2p C3p C4p -1.0(5) no
C2p C3p C4p C5p 1.1(4) no
C2p C3p C4p C3 178.0(3) no
N2 C3 C4p C3p -152.8(3) yes
N4 C3 C4p C3p 26.7(5) no
N2 C3 C4p C5p 24.1(4) no
N4 C3 C4p C5p -156.4(3) no
C3p C4p C5p C6p -0.2(4) no
C3 C4p C5p C6p -177.2(3) no
C2p N1p C6p C5p 1.2(5) no
C4p C5p C6p N1p -1.1(5) no
C5 N4 C1f C2f -107.7(3) yes
C3 N4 C1f C2f 62.6(4) no
C5 N4 C1f C6f 69.2(4) no
C3 N4 C1f C6f -120.4(3) no
C6f C1f C2f C3f -1.4(4) no
N4 C1f C2f C3f 175.5(3) no
C1f C2f C3f C4f -0.1(5) no
C2f C3f C4f C5f 1.5(4) no
C2f C3f C4f C7f -177.0(3) no
C3f C4f C5f C6f -1.3(4) no
C7f C4f C5f C6f 177.2(3) no
C2f C1f C6f C5f 1.6(4) no
N4 C1f C6f C5f -175.4(2) no
C4f C5f C6f C1f -0.2(5) no

loop_
_cod_related_entry_id
_cod_related_entry_database
_cod_related_entry_code
1 ChemSpider 21130196
